data_4001807
loop_
_publ_author_name
'Morris, Collin D.'
'Li, Hao'
'Jin, Hosub'
'Malliakas, Christos D.'
'Peters, John A.'
'Trikalitis, Pantelis N.'
'Freeman, Arthur J.'
'Wessels, Bruce W.'
'Kanatzidis, Mercouri G.'

_publ_section_title
;
 Cs2MIIMIV3Q8(Q = S, Se, Te): An Extensive Family of Layered
 Semiconductors with Diverse Band Gaps
;
_journal_issue 16
_journal_name_full 'Chemistry of Materials'
_journal_page_first 3344
_journal_paper_doi 10.1021/cm401817r
_journal_volume 25
_journal_year 2013
_chemical_formula_moiety 'Ge3 Se8 Zn, 2(Cs)'
_chemical_formula_sum 'Cs2 Ge3 Se8 Zn'
_chemical_formula_weight 1180.64
_chemical_name_systematic
; 
 ? 
;
_space_group_IT_number 19
_symmetry_cell_setting orthorhombic
_symmetry_space_group_name_Hall 'P 2ac 2ab'
_symmetry_space_group_name_H-M 'P 21 21 21'
_atom_sites_solution_primary direct
_atom_sites_solution_secondary difmap
_audit_creation_method SHELXL-97
_cell_angle_alpha 90.00
_cell_angle_beta 90.00
_cell_angle_gamma 90.00
_cell_formula_units_Z 4
_cell_length_a 7.5756(5)
_cell_length_b 12.6191(10)
_cell_length_c 17.6543(11)
_cell_measurement_reflns_used 7395
_cell_measurement_temperature 293(2)
_cell_measurement_theta_max 32.09
_cell_measurement_theta_min 3.14
_cell_volume 1687.7(2)
_computing_cell_refinement 'STOE X-AREA'
_computing_data_collection 'STOE X-AREA'
_computing_data_reduction 'STOE X-RED'
_computing_structure_refinement 'SHELXL-97 (Sheldrick, 2008)'
_computing_structure_solution 'SHELXS-97 (Sheldrick, 2008)'
_diffrn_ambient_temperature 293(2)
_diffrn_detector_area_resol_mean 6.67
_diffrn_measured_fraction_theta_full 1.000
_diffrn_measured_fraction_theta_max 1.000
_diffrn_measurement_device_type 'STOE IPDS 2'
_diffrn_measurement_method w-scans
_diffrn_radiation_monochromator graphite
_diffrn_radiation_source 'fine-focus sealed tube'
_diffrn_radiation_type MoK\a
_diffrn_radiation_wavelength 0.71073
_diffrn_reflns_av_R_equivalents 0.1851
_diffrn_reflns_av_sigmaI/netI 0.1233
_diffrn_reflns_limit_h_max 9
_diffrn_reflns_limit_h_min -9
_diffrn_reflns_limit_k_max 15
_diffrn_reflns_limit_k_min -16
_diffrn_reflns_limit_l_max 22
_diffrn_reflns_limit_l_min -20
_diffrn_reflns_number 11843
_diffrn_reflns_theta_full 27.50
_diffrn_reflns_theta_max 27.50
_diffrn_reflns_theta_min 2.31
_exptl_absorpt_coefficient_mu 28.166
_exptl_absorpt_correction_T_max 0.6821
_exptl_absorpt_correction_T_min 0.1426
_exptl_absorpt_correction_type integration
_exptl_crystal_colour red
_exptl_crystal_density_diffrn 4.647
_exptl_crystal_density_method 'not measured'
_exptl_crystal_description plate
_exptl_crystal_F_000 2032
_exptl_crystal_size_max 0.0687
_exptl_crystal_size_mid 0.0218
_exptl_crystal_size_min 0.0191
_refine_diff_density_max 3.997
_refine_diff_density_min -2.105
_refine_diff_density_rms 0.517
_refine_ls_abs_structure_details 'Flack H D (1983), Acta Cryst. A39, 876-881'
_refine_ls_abs_structure_Flack 0.67(6)
_refine_ls_extinction_method none
_refine_ls_goodness_of_fit_ref 1.077
_refine_ls_matrix_type full
_refine_ls_number_parameters 128
_refine_ls_number_reflns 3870
_refine_ls_number_restraints 0
_refine_ls_restrained_S_all 1.077
_refine_ls_R_factor_all 0.1190
_refine_ls_R_factor_gt 0.0880
_refine_ls_shift/su_max 0.097
_refine_ls_shift/su_mean 0.006
_refine_ls_structure_factor_coef Fsqd
_refine_ls_weighting_details 'calc w=1/[\s^2^(Fo^2^)+(0.0994P)^2^+0.0000P] where P=(Fo^2^+2Fc^2^)/3'
_refine_ls_weighting_scheme calc
_refine_ls_wR_factor_gt 0.2048
_refine_ls_wR_factor_ref 0.2238
_reflns_number_gt 2778
_reflns_number_total 3870
_reflns_threshold_expression >2sigma(I)
_cod_data_source_file cm401817r_si_002.cif
_cod_data_source_block cs2znge3se8
_cod_original_sg_symbol_H-M P2(1)2(1)2(1)
_cod_database_code 4001807

loop_
_symmetry_equiv_pos_as_xyz
'x, y, z'
'-x+1/2, -y, z+1/2'
'-x, y+1/2, -z+1/2'
'x+1/2, -y+1/2, -z'

loop_
_atom_site_label
_atom_site_type_symbol
_atom_site_fract_x
_atom_site_fract_y
_atom_site_fract_z
_atom_site_U_iso_or_equiv
_atom_site_adp_type
_atom_site_occupancy
_atom_site_symmetry_multiplicity
_atom_site_calc_flag
Zn Zn 0.0125(2) -0.00268(17) 0.15155(13) 0.0343(5) Uani 1 1 d
Ge1 Ge 0.2362(2) 0.54902(14) 0.17901(9) 0.0302(4) Uani 1 1 d
Ge2 Ge 0.2623(2) 0.43929(14) 0.01676(9) 0.0311(4) Uani 1 1 d
Ge3 Ge 0.48856(19) 0.48050(14) 0.34762(12) 0.0301(4) Uani 1 1 d
Se1 Se 0.0162(2) 0.11146(18) 0.26478(10) 0.0395(5) Uani 1 1 d
Se2 Se 0.0212(2) 0.11590(16) 0.03923(10) 0.0342(4) Uani 1 1 d
Se3 Se 0.2383(2) 0.37508(13) 0.34465(9) 0.0331(3) Uani 1 1 d
Se4 Se 0.2372(2) 0.12807(12) 0.65016(9) 0.0325(3) Uani 1 1 d
Se5 Se 0.2362(2) 0.36701(13) 0.14107(9) 0.0354(4) Uani 1 1 d
Se6 Se 0.2590(3) 0.62102(13) 0.05364(8) 0.0335(4) Uani 1 1 d
Se7 Se 0.4955(2) 0.09627(17) 0.26119(11) 0.0384(5) Uani 1 1 d
Se8 Se 0.4970(2) 0.10271(16) 0.04817(10) 0.0337(4) Uani 1 1 d
Cs1 Cs 0.24855(17) 0.12551(9) 0.44642(6) 0.0415(2) Uani 1 1 d
Cs2 Cs 0.74525(18) 0.31491(10) 0.15158(7) 0.0458(3) Uani 1 1 d

loop_
_atom_site_aniso_label
_atom_site_aniso_U_11
_atom_site_aniso_U_22
_atom_site_aniso_U_33
_atom_site_aniso_U_23
_atom_site_aniso_U_13
_atom_site_aniso_U_12
Zn 0.0284(7) 0.0515(11) 0.0231(8) 0.0037(10) -0.0017(8) 0.0019(8)
Ge1 0.0254(6) 0.0432(9) 0.0220(6) -0.0013(7) 0.0017(7) 0.0002(8)
Ge2 0.0311(7) 0.0399(8) 0.0221(7) -0.0007(7) -0.0021(7) -0.0006(9)
Ge3 0.0248(6) 0.0424(9) 0.0232(7) -0.0001(9) 0.0010(7) 0.0031(6)
Se1 0.0305(7) 0.0614(12) 0.0266(8) -0.0031(9) 0.0061(7) -0.0085(8)
Se2 0.0309(7) 0.0433(10) 0.0284(8) 0.0029(8) -0.0028(6) -0.0024(7)
Se3 0.0269(6) 0.0405(7) 0.0318(7) 0.0006(7) 0.0006(8) -0.0008(7)
Se4 0.0305(6) 0.0374(7) 0.0296(7) -0.0023(7) -0.0019(8) -0.0027(7)
Se5 0.0410(7) 0.0394(8) 0.0259(7) 0.0022(7) 0.0001(8) 0.0020(9)
Se6 0.0378(7) 0.0372(8) 0.0254(7) 0.0006(7) -0.0011(8) -0.0025(9)
Se7 0.0312(8) 0.0561(12) 0.0279(8) -0.0062(9) -0.0034(6) 0.0016(8)
Se8 0.0298(8) 0.0452(10) 0.0262(8) 0.0055(8) 0.0020(6) 0.0023(7)
Cs1 0.0410(5) 0.0513(6) 0.0321(5) -0.0004(5) -0.0016(6) 0.0013(7)
Cs2 0.0480(5) 0.0531(6) 0.0362(5) -0.0017(5) -0.0002(8) 0.0015(6)

loop_
_atom_type_symbol
_atom_type_description
_atom_type_scat_dispersion_real
_atom_type_scat_dispersion_imag
_atom_type_scat_source
Zn Zn 0.2839 1.4301 'International Tables Vol C Tables 4.2.6.8 and 6.1.1.4'
Ge Ge 0.1547 1.8001 'International Tables Vol C Tables 4.2.6.8 and 6.1.1.4'
Se Se -0.0929 2.2259 'International Tables Vol C Tables 4.2.6.8 and 6.1.1.4'
Cs Cs -0.3680 2.1192 'International Tables Vol C Tables 4.2.6.8 and 6.1.1.4'

loop_
_geom_angle_atom_site_label_1
_geom_angle_atom_site_label_2
_geom_angle_atom_site_label_3
_geom_angle
_geom_angle_site_symmetry_1
_geom_angle_site_symmetry_3
Se3 Zn Se1 110.79(10) 3_545 .
Se3 Zn Se4 101.09(9) 3_545 2_554
Se1 Zn Se4 111.95(10) . 2_554
Se3 Zn Se2 114.95(10) 3_545 .
Se1 Zn Se2 107.17(10) . .
Se4 Zn Se2 110.95(9) 2_554 .
Se3 Zn Cs1 96.99(8) 3_545 2_554
Se1 Zn Cs1 151.88(8) . 2_554
Se4 Zn Cs1 56.08(6) 2_554 2_554
Se2 Zn Cs1 62.47(7) . 2_554
Se1 Ge1 Se7 115.87(9) 3 3_655
Se1 Ge1 Se5 116.79(10) 3 .
Se7 Ge1 Se5 111.52(10) 3_655 .
Se1 Ge1 Se6 109.22(10) 3 .
Se7 Ge1 Se6 104.73(9) 3_655 .
Se5 Ge1 Se6 96.04(8) . .
Se2 Ge2 Se8 116.49(9) 4 4_455
Se2 Ge2 Se6 114.64(10) 4 .
Se8 Ge2 Se6 109.75(10) 4_455 .
Se2 Ge2 Se5 110.49(10) 4 .
Se8 Ge2 Se5 106.77(9) 4_455 .
Se6 Ge2 Se5 96.64(8) . .
Se3 Ge3 Se4 108.92(9) . 4_556
Se3 Ge3 Se8 115.02(9) . 3_655
Se4 Ge3 Se8 109.14(9) 4_556 3_655
Se3 Ge3 Se7 111.72(9) . 3_655
Se4 Ge3 Se7 109.18(9) 4_556 3_655
Se8 Ge3 Se7 102.61(9) 3_655 3_655
Se3 Ge3 Cs1 102.30(7) . 4_556
Se4 Ge3 Cs1 55.84(6) 4_556 4_556
Se8 Ge3 Cs1 62.38(6) 3_655 4_556
Se7 Ge3 Cs1 145.94(7) 3_655 4_556
Ge1 Se1 Zn 98.09(10) 3_545 .
Ge1 Se1 Cs1 92.20(7) 3_545 .
Zn Se1 Cs1 138.09(9) . .
Ge1 Se1 Cs2 90.53(7) 3_545 1_455
Zn Se1 Cs2 87.85(7) . 1_455
Cs1 Se1 Cs2 132.77(7) . 1_455
Ge2 Se2 Zn 97.93(9) 4_455 .
Ge2 Se2 Cs2 87.47(7) 4_455 1_455
Zn Se2 Cs2 88.11(7) . 1_455
Ge2 Se2 Cs2 93.90(7) 4_455 4_455
Zn Se2 Cs2 147.31(8) . 4_455
Cs2 Se2 Cs2 122.89(5) 1_455 4_455
Ge2 Se2 Cs1 87.94(7) 4_455 2_554
Zn Se2 Cs1 82.87(7) . 2_554
Cs2 Se2 Cs1 169.23(6) 1_455 2_554
Cs2 Se2 Cs1 67.17(4) 4_455 2_554
Ge3 Se3 Zn 105.82(9) . 3
Ge3 Se3 Cs1 118.03(7) . .
Zn Se3 Cs1 123.39(8) 3 .
Ge3 Se4 Zn 104.11(9) 4_456 2
Ge3 Se4 Cs2 96.65(7) 4_456 4_456
Zn Se4 Cs2 96.09(7) 2 4_456
Ge3 Se4 Cs1 91.78(7) 4_456 .
Zn Se4 Cs1 89.19(7) 2 .
Cs2 Se4 Cs1 168.65(6) 4_456 .
Ge2 Se5 Ge1 83.71(8) . .
Ge2 Se5 Cs2 101.15(7) . 1_455
Ge1 Se5 Cs2 98.82(7) . 1_455
Ge2 Se5 Cs2 91.49(7) . .
Ge1 Se5 Cs2 98.50(7) . .
Cs2 Se5 Cs2 159.54(6) 1_455 .
Ge2 Se6 Ge1 83.59(8) . .
Ge2 Se6 Cs1 133.54(7) . 2_564
Ge1 Se6 Cs1 142.62(8) . 2_564
Ge2 Se6 Cs1 90.24(7) . 3_655
Ge1 Se6 Cs1 94.49(7) . 3_655
Cs1 Se6 Cs1 90.13(5) 2_564 3_655
Ge2 Se6 Cs1 91.41(7) . 3
Ge1 Se6 Cs1 86.20(7) . 3
Cs1 Se6 Cs1 88.38(5) 2_564 3
Cs1 Se6 Cs1 178.28(6) 3_655 3
Ge1 Se7 Ge3 99.17(9) 3_645 3_645
Ge1 Se7 Cs1 93.65(7) 3_645 .
Ge3 Se7 Cs1 140.39(9) 3_645 .
Ge1 Se7 Cs2 89.01(7) 3_645 .
Ge3 Se7 Cs2 90.52(7) 3_645 .
Cs1 Se7 Cs2 127.22(6) . .
Ge1 Se7 Cs2 89.80(7) 3_645 3_645
Ge3 Se7 Cs2 78.80(7) 3_645 3_645
Cs1 Se7 Cs2 63.85(4) . 3_645
Cs2 Se7 Cs2 168.92(6) . 3_645
Ge2 Se8 Ge3 100.83(9) 4 3_645
Ge2 Se8 Cs2 88.28(7) 4 .
Ge3 Se8 Cs2 93.60(7) 3_645 .
Ge2 Se8 Cs1 90.96(7) 4 2_554
Ge3 Se8 Cs1 84.24(7) 3_645 2_554
Cs2 Se8 Cs1 177.53(6) . 2_554
Ge2 Se8 Cs2 92.00(7) 4 4_455
Ge3 Se8 Cs2 146.50(8) 3_645 4_455
Cs2 Se8 Cs2 117.82(5) . 4_455
Cs1 Se8 Cs2 64.55(4) 2_554 4_455
Se4 Cs1 Se3 119.14(5) . .
Se4 Cs1 Se1 149.79(6) . .
Se3 Cs1 Se1 66.29(5) . .
Se4 Cs1 Se6 58.86(4) . 2_565
Se3 Cs1 Se6 60.31(4) . 2_565
Se1 Cs1 Se6 118.69(5) . 2_565
Se4 Cs1 Se6 91.40(4) . 3_645
Se3 Cs1 Se6 91.98(4) . 3_645
Se1 Cs1 Se6 118.66(5) . 3_645
Se6 Cs1 Se6 91.65(5) 2_565 3_645
Se4 Cs1 Se7 151.20(5) . .
Se3 Cs1 Se7 70.57(5) . .
Se1 Cs1 Se7 58.42(4) . .
Se6 Cs1 Se7 122.10(5) 2_565 .
Se6 Cs1 Se7 60.27(4) 3_645 .
Se4 Cs1 Se6 88.65(4) . 3_545
Se3 Cs1 Se6 89.49(4) . 3_545
Se1 Cs1 Se6 61.21(4) . 3_545
Se6 Cs1 Se6 89.85(5) 2_565 3_545
Se6 Cs1 Se6 178.28(6) 3_645 3_545
Se7 Cs1 Se6 119.50(4) . 3_545
Se4 Cs1 Se8 62.05(4) . 2
Se3 Cs1 Se8 149.97(5) . 2
Se1 Cs1 Se8 98.01(5) . 2
Se6 Cs1 Se8 113.36(5) 2_565 2
Se6 Cs1 Se8 118.00(5) 3_645 2
Se7 Cs1 Se8 124.46(5) . 2
Se6 Cs1 Se8 60.57(4) 3_545 2
Se4 Cs1 Se2 66.11(4) . 2
Se3 Cs1 Se2 154.43(5) . 2
Se1 Cs1 Se2 123.27(6) . 2
Se6 Cs1 Se2 117.92(5) 2_565 2
Se6 Cs1 Se2 62.48(4) 3_645 2
Se7 Cs1 Se2 93.79(5) . 2
Se6 Cs1 Se2 116.03(5) 3_545 2
Se8 Cs1 Se2 55.60(4) 2 2
Se4 Cs1 Cs2 114.34(4) . 3_645
Se3 Cs1 Cs2 126.48(4) . 3_645
Se1 Cs1 Cs2 66.88(4) . 3_645
Se6 Cs1 Cs2 173.20(4) 2_565 3_645
Se6 Cs1 Cs2 88.57(4) 3_645 3_645
Se7 Cs1 Cs2 63.68(4) . 3_645
Se6 Cs1 Cs2 89.85(4) 3_545 3_645
Se8 Cs1 Cs2 60.79(4) 2 3_645
Se2 Cs1 Cs2 56.39(4) 2 3_645
Se4 Cs1 Zn 34.73(4) . 2
Se3 Cs1 Zn 137.17(5) . 2
Se1 Cs1 Zn 156.18(6) . 2
Se6 Cs1 Zn 83.61(4) 2_565 2
Se6 Cs1 Zn 65.00(4) 3_645 2
Se7 Cs1 Zn 118.71(5) . 2
Se6 Cs1 Zn 114.36(4) 3_545 2
Se8 Cs1 Zn 63.06(4) 2 2
Se2 Cs1 Zn 34.66(4) 2 2
Cs2 Cs1 Zn 90.32(4) 3_645 2
Se4 Cs1 Ge3 32.39(4) . 4_456
Se3 Cs1 Ge3 132.23(5) . 4_456
Se1 Cs1 Ge3 119.99(5) . 4_456
Se6 Cs1 Ge3 80.32(4) 2_565 4_456
Se6 Cs1 Ge3 116.66(4) 3_645 4_456
Se7 Cs1 Ge3 156.44(5) . 4_456
Se6 Cs1 Ge3 62.78(4) 3_545 4_456
Se8 Cs1 Ge3 33.38(4) 2 4_456
Se2 Cs1 Ge3 66.93(4) 2 4_456
Cs2 Cs1 Ge3 93.51(4) 3_645 4_456
Zn Cs1 Ge3 51.71(3) 2 4_456
Se4 Cs2 Se8 127.77(5) 4_556 .
Se4 Cs2 Se5 91.72(4) 4_556 1_655
Se8 Cs2 Se5 126.44(5) . 1_655
Se4 Cs2 Se2 130.53(5) 4_556 1_655
Se8 Cs2 Se2 63.39(4) . 1_655
Se5 Cs2 Se2 63.32(4) 1_655 1_655
Se4 Cs2 Se1 68.58(4) 4_556 1_655
Se8 Cs2 Se1 92.52(5) . 1_655
Se5 Cs2 Se1 67.47(4) 1_655 1_655
Se2 Cs2 Se1 62.57(4) 1_655 1_655
Se4 Cs2 Se7 69.21(4) 4_556 .
Se8 Cs2 Se7 59.21(4) . .
Se5 Cs2 Se7 129.07(5) 1_655 .
Se2 Cs2 Se7 93.35(5) 1_655 .
Se1 Cs2 Se7 61.62(4) 1_655 .
Se4 Cs2 Se2 143.05(5) 4_556 4
Se8 Cs2 Se2 61.13(4) . 4
Se5 Cs2 Se2 110.44(5) 1_655 4
Se2 Cs2 Se2 86.36(4) 1_655 4
Se1 Cs2 Se2 146.76(5) 1_655 4
Se7 Cs2 Se2 112.45(5) . 4
Se4 Cs2 Se5 89.76(4) 4_556 .
Se8 Cs2 Se5 66.59(4) . .
Se5 Cs2 Se5 159.54(6) 1_655 .
Se2 Cs2 Se5 128.62(5) 1_655 .
Se1 Cs2 Se5 131.46(5) 1_655 .
Se7 Cs2 Se5 70.21(4) . .
Se2 Cs2 Se5 59.28(4) 4 .
Se4 Cs2 Se8 142.30(5) 4_556 4
Se8 Cs2 Se8 89.75(4) . 4
Se5 Cs2 Se8 57.42(4) 1_655 4
Se2 Cs2 Se8 58.08(4) 1_655 4
Se1 Cs2 Se8 111.35(5) 1_655 4
Se7 Cs2 Se8 146.19(5) . 4
Se2 Cs2 Se8 53.46(4) 4 4
Se5 Cs2 Se8 111.77(4) . 4
Se4 Cs2 Se7 58.20(4) 4_556 3_655
Se8 Cs2 Se7 123.68(5) . 3_655
Se5 Cs2 Se7 107.01(5) 1_655 3_655
Se2 Cs2 Se7 164.83(5) 1_655 3_655
Se1 Cs2 Se7 126.46(5) 1_655 3_655
Se7 Cs2 Se7 101.74(3) . 3_655
Se2 Cs2 Se7 86.51(5) 4 3_655
Se5 Cs2 Se7 57.18(4) . 3_655
Se8 Cs2 Se7 107.13(5) 4 3_655
Se4 Cs2 Cs1 102.21(4) 4_556 3_655
Se8 Cs2 Cs1 117.55(4) . 3_655
Se5 Cs2 Cs1 79.06(4) 1_655 3_655
Se2 Cs2 Cs1 112.67(4) 1_655 3_655
Se1 Cs2 Cs1 144.53(5) 1_655 3_655
Se7 Cs2 Cs1 149.38(5) . 3_655
Se2 Cs2 Cs1 56.44(4) 4 3_655
Se5 Cs2 Cs1 80.68(4) . 3_655
Se8 Cs2 Cs1 54.66(4) 4 3_655
Se7 Cs2 Cs1 52.47(3) 3_655 3_655

loop_
_geom_bond_atom_site_label_1
_geom_bond_atom_site_label_2
_geom_bond_distance
_geom_bond_site_symmetry_2
Zn Se3 2.448(2) 3_545
Zn Se1 2.464(3) .
Zn Se4 2.470(2) 2_554
Zn Se2 2.485(3) .
Zn Cs1 4.335(2) 2_554
Ge1 Se1 2.294(2) 3
Ge1 Se7 2.367(3) 3_655
Ge1 Se5 2.392(2) .
Ge1 Se6 2.399(2) .
Ge2 Se2 2.304(2) 4
Ge2 Se8 2.374(2) 4_455
Ge2 Se6 2.384(2) .
Ge2 Se5 2.385(2) .
Ge3 Se3 2.317(2) .
Ge3 Se4 2.329(2) 4_556
Ge3 Se8 2.403(3) 3_655
Ge3 Se7 2.416(3) 3_655
Ge3 Cs1 4.346(2) 4_556
Se1 Ge1 2.294(2) 3_545
Se1 Cs1 3.662(2) .
Se1 Cs2 3.847(2) 1_455
Se2 Ge2 2.304(2) 4_455
Se2 Cs2 3.822(2) 1_455
Se2 Cs2 3.872(2) 4_455
Se2 Cs1 3.874(2) 2_554
Se3 Zn 2.448(2) 3
Se3 Cs1 3.627(2) .
Se4 Ge3 2.329(2) 4_456
Se4 Zn 2.470(2) 2
Se4 Cs2 3.5739(19) 4_456
Se4 Cs1 3.5979(18) .
Se5 Cs2 3.781(2) 1_455
Se5 Cs2 3.917(2) .
Se6 Cs1 3.7170(19) 2_564
Se6 Cs1 3.731(2) 3_655
Se6 Cs1 3.846(2) 3
Se7 Ge1 2.367(3) 3_645
Se7 Ge3 2.416(3) 3_645
Se7 Cs1 3.786(2) .
Se7 Cs2 3.865(2) .
Se7 Cs2 4.278(2) 3_645
Se8 Ge2 2.374(2) 4
Se8 Ge3 2.403(3) 3_645
Se8 Cs2 3.747(2) .
Se8 Cs1 3.871(2) 2_554
Se8 Cs2 4.142(2) 4_455
Cs1 Se6 3.717(2) 2_565
Cs1 Se6 3.731(2) 3_645
Cs1 Se6 3.846(2) 3_545
Cs1 Se8 3.871(2) 2
Cs1 Se2 3.874(2) 2
Cs1 Cs2 4.2848(17) 3_645
Cs1 Zn 4.335(2) 2
Cs1 Ge3 4.346(2) 4_456
Cs2 Se4 3.5738(19) 4_556
Cs2 Se5 3.781(2) 1_655
Cs2 Se2 3.822(2) 1_655
Cs2 Se1 3.847(2) 1_655
Cs2 Se2 3.872(2) 4
Cs2 Se8 4.142(2) 4
Cs2 Se7 4.278(2) 3_655
Cs2 Cs1 4.2848(17) 3_655
